data_4112133
loop_
_publ_author_name
'Jinq-Chyi Lee'
'Xin-An Lu'
'Suvarn S. Kulkarni'
'Yuh-Sheng Wen'
'Shang-Cheng Hung'

_publ_section_title
;
 Synthesis of Heparin Oligosaccharides
;
_journal_name_full 'Journal of the American Chemical Society'
_journal_page_first 476
_journal_page_last 477
_journal_paper_doi 10.1021/ja038244h
_journal_volume 126
_journal_year 2004
_chemical_formula_moiety 'C20 H20 N3 O12'
_chemical_formula_sum 'C51 H47 N3 O11'
_chemical_formula_weight 877.92
_chemical_name_systematic
;
 ?
;
_space_group_IT_number 4
_symmetry_cell_setting monoclinic
_symmetry_space_group_name_Hall 'P 2yb'
_symmetry_space_group_name_H-M 'P 1 21 1'
_atom_sites_solution_hydrogens geom
_atom_sites_solution_primary direct
_atom_sites_solution_secondary difmap
_audit_creation_method SHELXL-97
_cell_angle_alpha 90.00
_cell_angle_beta 102.50
_cell_angle_gamma 90.00
_cell_formula_units_Z 2
_cell_length_a 16.088
_cell_length_b 8.777
_cell_length_c 16.756
_cell_measurement_reflns_used 0
_cell_measurement_temperature 293(2)
_cell_measurement_theta_max 0
_cell_measurement_theta_min 0
_cell_volume 2309.936
_computing_cell_refinement 'CAD4 Express (Enraf Nonius, 1994)'
_computing_data_collection 'CAD4 Express (Enraf Nonius, 1994)'
_computing_data_reduction 'XCAD4 (Harms & Wocadlo, 1995)'
_computing_molecular_graphics 'Ortep-3 for Windows (Farrugia, 1997)'
_computing_publication_material 'WinGX publication routines (Farrugia, 1999)'
_computing_structure_refinement 'SHELXL-97 (Sheldrick, 1997)'
_computing_structure_solution 'SHELXS-97 (Sheldrick, 1997)'
_diffrn_ambient_temperature 293(2)
_diffrn_measured_fraction_theta_full 1.000
_diffrn_measured_fraction_theta_max 1.000
_diffrn_measurement_device_type 'Enraf Nonius TurboCAD4'
_diffrn_measurement_method 'non-profiled omega/2theta scans'
_diffrn_radiation_monochromator graphite
_diffrn_radiation_source 'fine-focus sealed tube'
_diffrn_radiation_type MoK\a
_diffrn_radiation_wavelength 0.71073
_diffrn_reflns_av_R_equivalents 0.0196
_diffrn_reflns_av_sigmaI/netI 0.0758
_diffrn_reflns_limit_h_max 19
_diffrn_reflns_limit_h_min 0
_diffrn_reflns_limit_k_max 0
_diffrn_reflns_limit_k_min -10
_diffrn_reflns_limit_l_max 19
_diffrn_reflns_limit_l_min -19
_diffrn_reflns_number 4520
_diffrn_reflns_theta_full 24.97
_diffrn_reflns_theta_max 24.97
_diffrn_reflns_theta_min 1.30
_diffrn_standards_decay_% 2
_diffrn_standards_interval_time 60
_diffrn_standards_number 3
_exptl_absorpt_coefficient_mu 0.089
_exptl_absorpt_correction_T_max 0.9762
_exptl_absorpt_correction_T_min 0.9499
_exptl_absorpt_correction_type psi-scan
_exptl_absorpt_process_details
;
 ?
;
_exptl_crystal_colour colorless
_exptl_crystal_density_diffrn 1.262
_exptl_crystal_description prism
_exptl_crystal_F_000 924
_exptl_crystal_size_max 0.3125
_exptl_crystal_size_mid 0.25
_exptl_crystal_size_min 0.1875
_refine_diff_density_max 0.136
_refine_diff_density_min -0.122
_refine_diff_density_rms 0.030
_refine_ls_abs_structure_details 'Flack H D (1983), Acta Cryst. A39, 876-881'
_refine_ls_abs_structure_Flack 1(2)
_refine_ls_extinction_coef 0.0130(19)
_refine_ls_extinction_expression Fc^*^=kFc[1+0.001xFc^2^\l^3^/sin(2\q)]^-1/4^
_refine_ls_extinction_method SHELXL
_refine_ls_goodness_of_fit_ref 0.880
_refine_ls_hydrogen_treatment mixed
_refine_ls_matrix_type full
_refine_ls_number_parameters 587
_refine_ls_number_reflns 4357
_refine_ls_number_restraints 1
_refine_ls_restrained_S_all 0.880
_refine_ls_R_factor_all 0.1534
_refine_ls_R_factor_gt 0.0400
_refine_ls_shift/su_max 0.000
_refine_ls_shift/su_mean 0.000
_refine_ls_structure_factor_coef Fsqd
_refine_ls_weighting_details 'calc w=1/[\s^2^(Fo^2^)+(0.0918P)^2^+0.4395P] where P=(Fo^2^+2Fc^2^)/3'
_refine_ls_weighting_scheme calc
_refine_ls_wR_factor_gt 0.1101
_refine_ls_wR_factor_ref 0.1754
_reflns_number_gt 1781
_reflns_number_total 4357
_reflns_threshold_expression >2sigma(I)
_cod_data_source_file ja038244hsi20030903_105211.cif
_cod_data_source_block i5412
_cod_original_cell_volume 2309.8
_cod_original_sg_symbol_H-M 'P 21'
_cod_database_code 4112133

loop_
_symmetry_equiv_pos_as_xyz
'x, y, z'
'-x, y+1/2, -z'

loop_
_atom_site_label
_atom_site_type_symbol
_atom_site_fract_x
_atom_site_fract_y
_atom_site_fract_z
_atom_site_U_iso_or_equiv
_atom_site_adp_type
_atom_site_occupancy
_atom_site_symmetry_multiplicity
_atom_site_calc_flag
_atom_site_refinement_flags
C1 C 0.6869(7) -0.0182(10) 0.6149(5) 0.102(3) Uani 1 1 d .
H1 H 0.7121 -0.0863 0.6600 0.122 Uiso 1 1 calc R
C2 C 0.7508(5) 0.1072(9) 0.6072(4) 0.078(2) Uani 1 1 d .
H2 H 0.8013 0.0620 0.5927 0.094 Uiso 1 1 calc R
C3 C 0.7102(4) 0.2186(9) 0.5420(4) 0.0705(19) Uani 1 1 d .
H3 H 0.6703 0.2830 0.5635 0.085 Uiso 1 1 calc R
C4 C 0.6622(5) 0.1353(8) 0.4673(4) 0.0730(19) Uani 1 1 d .
H4 H 0.7027 0.0966 0.4362 0.088 Uiso 1 1 calc R
C5 C 0.6120(5) 0.0022(10) 0.4916(4) 0.086(2) Uani 1 1 d .
H5 H 0.5794 -0.0496 0.4430 0.104 Uiso 1 1 calc R
C6 C 0.5557(5) 0.0458(12) 0.5479(4) 0.098(3) Uani 1 1 d .
H6A H 0.5335 0.1480 0.5362 0.118 Uiso 1 1 calc R
H6B H 0.5084 -0.0247 0.5431 0.118 Uiso 1 1 calc R
C8 C 0.8481(6) 0.1535(11) 0.7333(5) 0.098(3) Uani 1 1 d .
C9 C 0.8657(5) 0.2339(10) 0.8110(4) 0.084(2) Uani 1 1 d .
C10 C 0.8076(5) 0.3316(10) 0.8324(4) 0.090(2) Uani 1 1 d .
H10 H 0.7553 0.3480 0.7969 0.108 Uiso 1 1 calc R
C11 C 0.8268(6) 0.4039(13) 0.9053(5) 0.112(3) Uani 1 1 d .
H11 H 0.7866 0.4684 0.9196 0.134 Uiso 1 1 calc R
C12 C 0.9028(7) 0.3856(13) 0.9583(5) 0.111(3) Uani 1 1 d .
H12 H 0.9150 0.4385 1.0076 0.134 Uiso 1 1 calc R
C13 C 0.9605(6) 0.2892(16) 0.9383(6) 0.131(4) Uani 1 1 d .
H13 H 1.0127 0.2750 0.9743 0.157 Uiso 1 1 calc R
C14 C 0.9429(5) 0.2128(15) 0.8658(5) 0.124(4) Uani 1 1 d .
H14 H 0.9829 0.1459 0.8530 0.149 Uiso 1 1 calc R
C15 C 0.7514(5) 0.4630(9) 0.4971(6) 0.097(3) Uani 1 1 d .
H15A H 0.7322 0.5184 0.5398 0.116 Uiso 1 1 calc R
H15B H 0.7049 0.4584 0.4494 0.116 Uiso 1 1 calc R
C16 C 0.8251(5) 0.5413(10) 0.4763(4) 0.082(2) Uani 1 1 d .
C17 C 0.8539(7) 0.6755(14) 0.5110(7) 0.133(4) Uani 1 1 d .
H17 H 0.8275 0.7184 0.5498 0.159 Uiso 1 1 calc R
C18 C 0.9230(11) 0.7522(17) 0.4896(10) 0.182(6) Uani 1 1 d .
H18 H 0.9415 0.8466 0.5118 0.219 Uiso 1 1 calc R
C19 C 0.9611(9) 0.681(2) 0.4349(13) 0.175(7) Uani 1 1 d .
H19 H 1.0098 0.7241 0.4230 0.210 Uiso 1 1 calc R
C20 C 0.9316(9) 0.5537(19) 0.3982(8) 0.153(5) Uani 1 1 d .
H20 H 0.9566 0.5111 0.3583 0.184 Uiso 1 1 calc R
C21 C 0.8648(7) 0.4863(13) 0.4195(6) 0.118(3) Uani 1 1 d .
H21 H 0.8447 0.3958 0.3934 0.142 Uiso 1 1 calc R
C22 C 0.5905(4) 0.2086(8) 0.3331(3) 0.0617(17) Uani 1 1 d .
H22 H 0.6024 0.1017 0.3229 0.074 Uiso 1 1 calc R
C24 C 0.6411(4) 0.2867(8) 0.2175(3) 0.0643(17) Uani 1 1 d .
H24 H 0.6494 0.1792 0.2056 0.077 Uiso 1 1 calc R
C25 C 0.5529(4) 0.3355(8) 0.1721(3) 0.0628(18) Uani 1 1 d .
H25 H 0.5446 0.4440 0.1817 0.075 Uiso 1 1 calc R
C26 C 0.4864(4) 0.2428(8) 0.2017(4) 0.0650(18) Uani 1 1 d .
H26 H 0.4902 0.1369 0.1843 0.078 Uiso 1 1 calc R
C27 C 0.4998(4) 0.2463(8) 0.2943(3) 0.0667(18) Uani 1 1 d .
H27 H 0.4852 0.3472 0.3122 0.080 Uiso 1 1 calc R
C28 C 0.7104(4) 0.3782(9) 0.1949(4) 0.080(2) Uani 1 1 d .
H28A H 0.6998 0.3920 0.1361 0.096 Uiso 1 1 calc R
H28B H 0.7139 0.4778 0.2206 0.096 Uiso 1 1 calc R
C29 C 0.8557(5) 0.3358(11) 0.1941(4) 0.083(2) Uani 1 1 d .
C30 C 0.9318(5) 0.2395(10) 0.2268(5) 0.086(2) Uani 1 1 d .
C31 C 0.9311(6) 0.1277(13) 0.2815(6) 0.124(3) Uani 1 1 d .
H31 H 0.8821 0.1077 0.3006 0.149 Uiso 1 1 calc R
C32 C 1.0045(10) 0.0424(17) 0.3090(8) 0.164(5) Uani 1 1 d .
H32 H 1.0047 -0.0346 0.3472 0.197 Uiso 1 1 calc R
C33 C 1.0743(10) 0.070(2) 0.2812(10) 0.159(6) Uani 1 1 d .
H33 H 1.1231 0.0127 0.3007 0.191 Uiso 1 1 calc R
C34 C 1.0759(8) 0.178(2) 0.2259(9) 0.155(5) Uani 1 1 d .
H34 H 1.1247 0.1953 0.2058 0.186 Uiso 1 1 calc R
C35 C 1.0039(6) 0.2646(14) 0.1989(6) 0.122(3) Uani 1 1 d .
H35 H 1.0045 0.3415 0.1609 0.146 Uiso 1 1 calc R
C36 C 0.5172(5) 0.4377(8) 0.0358(4) 0.074(2) Uani 1 1 d .
H36A H 0.5607 0.5162 0.0446 0.089 Uiso 1 1 calc R
H36B H 0.4658 0.4800 0.0484 0.089 Uiso 1 1 calc R
C37 C 0.5001(5) 0.3848(8) -0.0509(4) 0.0650(18) Uani 1 1 d .
C38 C 0.5650(5) 0.3210(9) -0.0836(4) 0.0780(19) Uani 1 1 d .
H38 H 0.6195 0.3135 -0.0509 0.094 Uiso 1 1 calc R
C39 C 0.5505(6) 0.2696(9) -0.1620(5) 0.089(2) Uani 1 1 d .
H39 H 0.5950 0.2284 -0.1824 0.107 Uiso 1 1 calc R
C40 C 0.4687(6) 0.2786(9) -0.2122(4) 0.085(2) Uani 1 1 d .
C41 C 0.4511(8) 0.2220(10) -0.2946(5) 0.119(4) Uani 1 1 d .
H41 H 0.4946 0.1806 -0.3163 0.143 Uiso 1 1 calc R
C42 C 0.3701(11) 0.2293(14) -0.3412(6) 0.145(5) Uani 1 1 d .
H42 H 0.3587 0.1932 -0.3946 0.174 Uiso 1 1 calc R
C43 C 0.3042(8) 0.2911(13) -0.3085(6) 0.139(4) Uani 1 1 d .
H43 H 0.2495 0.2963 -0.3408 0.166 Uiso 1 1 calc R
C44 C 0.3191(6) 0.3443(10) -0.2293(5) 0.103(3) Uani 1 1 d .
H44 H 0.2746 0.3831 -0.2080 0.124 Uiso 1 1 calc R
C45 C 0.4032(5) 0.3392(8) -0.1802(4) 0.074(2) Uani 1 1 d .
C46 C 0.4206(4) 0.3939(8) -0.0984(4) 0.0692(18) Uani 1 1 d .
H46 H 0.3770 0.4364 -0.0773 0.083 Uiso 1 1 calc R
C47 C 0.3567(5) 0.2061(10) 0.1044(5) 0.106(3) Uani 1 1 d .
H47A H 0.3314 0.1223 0.1286 0.127 Uiso 1 1 calc R
H47B H 0.3949 0.1633 0.0728 0.127 Uiso 1 1 calc R
C48 C 0.2877(4) 0.2939(9) 0.0486(4) 0.0701(18) Uani 1 1 d .
C49 C 0.2460(4) 0.2271(10) -0.0214(4) 0.0768(19) Uani 1 1 d .
H49 H 0.2590 0.1270 -0.0321 0.092 Uiso 1 1 calc R
C50 C 0.1852(5) 0.3032(14) -0.0769(5) 0.105(3) Uani 1 1 d .
H50 H 0.1580 0.2559 -0.1251 0.126 Uiso 1 1 calc R
C51 C 0.1652(7) 0.4494(17) -0.0605(8) 0.142(4) Uani 1 1 d .
H51 H 0.1224 0.5014 -0.0964 0.170 Uiso 1 1 calc R
C52 C 0.2079(7) 0.5177(14) 0.0083(8) 0.153(5) Uani 1 1 d .
H52 H 0.1958 0.6185 0.0186 0.184 Uiso 1 1 calc R
C53 C 0.2694(5) 0.4400(11) 0.0638(6) 0.108(3) Uani 1 1 d .
H53 H 0.2981 0.4879 0.1113 0.130 Uiso 1 1 calc R
N1 N 0.4500(5) 0.1266(11) 0.3268(4) 0.110(3) Uani 1 1 d .
N2 N 0.3783(7) 0.1325(10) 0.3102(4) 0.110(2) Uani 1 1 d .
N3 N 0.3034(6) 0.1260(13) 0.2974(7) 0.163(4) Uani 1 1 d .
O1 O 0.6098(4) 0.0380(8) 0.6276(3) 0.1054(19) Uani 1 1 d .
O2 O 0.7754(3) 0.1873(6) 0.6840(3) 0.0807(14) Uani 1 1 d .
O3 O 0.7768(3) 0.3118(6) 0.5245(3) 0.0813(13) Uani 1 1 d .
O4 O 0.6043(3) 0.2355(5) 0.4173(2) 0.0697(12) Uani 1 1 d .
O5 O 0.6712(4) -0.1008(7) 0.5408(3) 0.1116(19) Uani 1 1 d .
O8 O 0.8974(6) 0.0655(12) 0.7117(5) 0.178(4) Uani 1 1 d .
O23 O 0.6469(2) 0.3037(5) 0.3034(2) 0.0643(11) Uani 1 1 d .
O24 O 0.4038(3) 0.2982(6) 0.1673(3) 0.0805(13) Uani 1 1 d .
O28 O 0.7888(3) 0.2943(7) 0.2235(3) 0.0844(14) Uani 1 1 d .
O29 O 0.8535(4) 0.4367(8) 0.1466(4) 0.123(2) Uani 1 1 d .
O36 O 0.5454(3) 0.3093(5) 0.0872(2) 0.0750(13) Uani 1 1 d .

loop_
_atom_site_aniso_label
_atom_site_aniso_U_11
_atom_site_aniso_U_22
_atom_site_aniso_U_33
_atom_site_aniso_U_23
_atom_site_aniso_U_13
_atom_site_aniso_U_12
C1 0.173(10) 0.063(5) 0.057(5) 0.015(4) -0.002(5) -0.010(6)
C2 0.097(5) 0.073(5) 0.061(4) 0.011(4) 0.008(4) 0.017(5)
C3 0.076(4) 0.078(5) 0.059(4) 0.012(4) 0.017(3) 0.012(4)
C4 0.086(5) 0.071(5) 0.062(4) 0.012(4) 0.017(4) 0.022(4)
C5 0.111(6) 0.071(5) 0.070(4) 0.012(4) 0.006(4) -0.003(5)
C6 0.110(6) 0.120(7) 0.069(5) 0.004(5) 0.030(4) -0.021(6)
C8 0.093(6) 0.104(7) 0.090(6) 0.002(5) 0.003(5) 0.037(6)
C9 0.078(5) 0.090(5) 0.079(5) 0.002(5) 0.007(4) 0.013(5)
C10 0.090(5) 0.101(6) 0.074(5) -0.001(5) 0.005(4) 0.011(5)
C11 0.112(7) 0.130(8) 0.092(6) -0.014(6) 0.018(5) 0.027(6)
C12 0.134(8) 0.111(7) 0.088(6) -0.010(6) 0.023(6) -0.009(7)
C13 0.103(7) 0.174(11) 0.101(7) -0.018(8) -0.010(6) -0.002(8)
C14 0.081(5) 0.174(10) 0.104(6) -0.020(7) -0.009(5) 0.033(6)
C15 0.098(6) 0.058(5) 0.136(7) 0.020(5) 0.029(5) 0.011(5)
C16 0.101(6) 0.073(5) 0.064(4) 0.007(4) 0.000(4) -0.006(5)
C17 0.142(9) 0.099(8) 0.148(9) -0.012(7) 0.012(7) -0.030(7)
C18 0.180(14) 0.108(11) 0.237(17) -0.022(11) -0.002(12) -0.058(11)
C19 0.140(11) 0.127(13) 0.27(2) 0.076(14) 0.059(12) -0.004(11)
C20 0.173(13) 0.125(11) 0.175(11) 0.034(10) 0.069(10) -0.009(10)
C21 0.145(9) 0.104(7) 0.105(7) 0.013(6) 0.027(6) -0.028(7)
C22 0.071(4) 0.065(4) 0.051(4) 0.003(3) 0.017(3) 0.003(4)
C24 0.075(4) 0.063(4) 0.056(4) 0.007(3) 0.019(3) 0.008(4)
C25 0.084(4) 0.058(4) 0.045(3) -0.005(3) 0.011(3) 0.008(4)
C26 0.070(4) 0.061(4) 0.061(4) -0.006(3) 0.010(3) 0.012(4)
C27 0.077(4) 0.064(5) 0.059(4) -0.003(3) 0.014(3) -0.002(4)
C28 0.085(5) 0.085(5) 0.071(4) 0.017(4) 0.021(4) 0.017(5)
C29 0.085(5) 0.100(7) 0.067(4) 0.009(5) 0.022(4) -0.002(5)
C30 0.082(5) 0.086(6) 0.083(5) -0.012(5) 0.005(4) 0.012(5)
C31 0.123(8) 0.124(8) 0.120(7) 0.031(7) 0.018(6) 0.038(7)
C32 0.156(11) 0.159(12) 0.169(11) 0.050(10) 0.017(9) 0.066(11)
C33 0.119(11) 0.200(17) 0.146(12) -0.047(11) 0.003(9) 0.046(12)
C34 0.100(9) 0.203(16) 0.157(11) -0.042(11) 0.017(8) 0.025(10)
C35 0.070(5) 0.145(10) 0.148(8) -0.015(7) 0.021(5) 0.010(7)
C36 0.101(5) 0.062(5) 0.056(4) 0.005(4) 0.011(4) 0.006(4)
C37 0.088(5) 0.048(4) 0.060(4) 0.009(3) 0.017(4) -0.003(4)
C38 0.088(5) 0.069(5) 0.077(5) 0.014(4) 0.020(4) 0.007(4)
C39 0.127(7) 0.066(5) 0.092(6) 0.013(4) 0.062(6) 0.006(5)
C40 0.141(7) 0.056(5) 0.060(4) 0.009(4) 0.026(5) -0.020(5)
C41 0.229(12) 0.074(6) 0.061(5) -0.007(5) 0.049(6) -0.036(7)
C42 0.256(16) 0.105(9) 0.062(6) -0.011(6) 0.009(8) -0.075(10)
C43 0.197(12) 0.109(9) 0.083(7) 0.013(7) -0.026(7) -0.076(9)
C44 0.119(7) 0.103(7) 0.080(6) 0.009(5) 0.004(5) -0.039(6)
C45 0.100(5) 0.062(5) 0.059(4) 0.001(4) 0.015(4) -0.023(4)
C46 0.081(5) 0.065(4) 0.061(4) 0.012(4) 0.013(4) 0.003(4)
C47 0.105(6) 0.076(6) 0.106(6) -0.017(5) -0.042(5) -0.007(5)
C48 0.065(4) 0.068(5) 0.074(4) -0.005(4) 0.007(3) -0.007(4)
C49 0.077(5) 0.077(5) 0.072(4) 0.004(4) 0.005(4) 0.002(4)
C50 0.091(6) 0.130(9) 0.086(5) 0.010(6) 0.004(5) -0.006(7)
C51 0.106(8) 0.133(11) 0.153(10) 0.023(8) -0.047(7) 0.021(8)
C52 0.123(9) 0.103(8) 0.210(12) -0.008(9) -0.014(9) 0.058(7)
C53 0.097(6) 0.099(7) 0.116(7) -0.027(6) -0.004(5) 0.023(6)
N1 0.073(4) 0.138(7) 0.118(5) 0.016(5) 0.015(4) -0.007(5)
N2 0.103(6) 0.118(6) 0.108(5) -0.026(5) 0.019(5) -0.030(6)
N3 0.107(6) 0.158(9) 0.224(10) -0.033(8) 0.036(7) -0.025(7)
O1 0.122(5) 0.130(5) 0.066(3) 0.008(3) 0.025(3) -0.025(4)
O2 0.086(3) 0.085(4) 0.067(3) 0.010(3) 0.006(3) 0.016(3)
O3 0.083(3) 0.075(3) 0.085(3) 0.020(3) 0.016(2) 0.015(3)
O4 0.083(3) 0.076(3) 0.052(2) 0.005(2) 0.020(2) 0.019(3)
O5 0.168(5) 0.066(3) 0.086(4) 0.010(3) -0.003(4) 0.005(4)
O8 0.157(7) 0.224(10) 0.125(5) -0.042(6) -0.032(5) 0.094(7)
O23 0.075(3) 0.069(3) 0.046(2) 0.002(2) 0.0081(19) 0.000(3)
O24 0.071(3) 0.082(3) 0.079(3) -0.020(3) -0.006(2) 0.010(3)
O28 0.076(3) 0.096(4) 0.083(3) 0.025(3) 0.021(2) 0.010(3)
O29 0.101(4) 0.143(6) 0.135(5) 0.064(5) 0.048(4) 0.014(4)
O36 0.110(3) 0.062(3) 0.050(2) 0.000(2) 0.011(2) 0.018(3)

loop_
_atom_type_symbol
_atom_type_description
_atom_type_scat_dispersion_real
_atom_type_scat_dispersion_imag
_atom_type_scat_source
C C 0.0033 0.0016 'International Tables Vol C Tables 4.2.6.8 and 6.1.1.4'
H H 0.0000 0.0000 'International Tables Vol C Tables 4.2.6.8 and 6.1.1.4'
N N 0.0061 0.0033 'International Tables Vol C Tables 4.2.6.8 and 6.1.1.4'
O O 0.0106 0.0060 'International Tables Vol C Tables 4.2.6.8 and 6.1.1.4'

loop_
_geom_angle_atom_site_label_1
_geom_angle_atom_site_label_2
_geom_angle_atom_site_label_3
_geom_angle
O1 C1 O5 108.6(8)
O1 C1 C2 113.2(7)
O5 C1 C2 106.9(7)
O2 C2 C3 108.8(6)
O2 C2 C1 109.5(6)
C3 C2 C1 109.5(6)
O3 C3 C2 107.1(6)
O3 C3 C4 112.3(5)
C2 C3 C4 110.5(7)
O4 C4 C3 110.1(6)
O4 C4 C5 108.4(6)
C3 C4 C5 110.8(6)
O5 C5 C6 102.5(6)
O5 C5 C4 108.2(6)
C6 C5 C4 113.7(7)
O1 C6 C5 104.3(6)
O8 C8 O2 120.4(8)
O8 C8 C9 124.2(8)
O2 C8 C9 115.4(8)
C10 C9 C14 118.3(8)
C10 C9 C8 121.7(7)
C14 C9 C8 120.1(8)
C11 C10 C9 119.6(8)
C10 C11 C12 122.3(9)
C11 C12 C13 118.9(9)
C14 C13 C12 120.5(9)
C13 C14 C9 120.5(9)
O3 C15 C16 108.6(7)
C21 C16 C17 116.6(10)
C21 C16 C15 121.9(9)
C17 C16 C15 121.5(10)
C16 C17 C18 121.5(12)
C19 C18 C17 116.6(13)
C20 C19 C18 122.4(15)
C19 C20 C21 118.7(15)
C20 C21 C16 124.1(12)
O23 C22 O4 106.5(5)
O23 C22 C27 111.0(5)
O4 C22 C27 109.1(5)
O23 C24 C28 108.1(5)
O23 C24 C25 109.1(5)
C28 C24 C25 112.9(5)
O36 C25 C26 109.2(5)
O36 C25 C24 109.0(5)
C26 C25 C24 109.5(5)
O24 C26 C27 108.8(5)
O24 C26 C25 110.5(6)
C27 C26 C25 111.7(5)
C22 C27 N1 103.6(6)
C22 C27 C26 110.4(5)
N1 C27 C26 112.9(6)
O28 C28 C24 106.8(6)
O29 C29 O28 122.9(8)
O29 C29 C30 125.0(8)
O28 C29 C30 112.1(8)
C31 C30 C35 119.1(9)
C31 C30 C29 122.4(8)
C35 C30 C29 118.4(9)
C30 C31 C32 119.2(11)
C33 C32 C31 120.4(14)
C32 C33 C34 121.3(16)
C35 C34 C33 118.7(14)
C30 C35 C34 121.2(12)
O36 C36 C37 108.0(6)
C46 C37 C38 119.0(6)
C46 C37 C36 120.3(7)
C38 C37 C36 120.7(6)
C37 C38 C39 121.7(7)
C40 C39 C38 120.2(7)
C45 C40 C41 119.7(9)
C45 C40 C39 118.8(7)
C41 C40 C39 121.5(10)
C42 C41 C40 119.8(11)
C41 C42 C43 120.1(10)
C44 C43 C42 121.3(11)
C43 C44 C45 119.3(10)
C40 C45 C44 119.7(7)
C40 C45 C46 119.6(7)
C44 C45 C46 120.7(8)
C37 C46 C45 120.7(7)
O24 C47 C48 112.1(7)
C49 C48 C53 119.2(8)
C49 C48 C47 118.6(7)
C53 C48 C47 122.1(7)
C48 C49 C50 121.7(9)
C51 C50 C49 119.1(9)
C50 C51 C52 119.4(10)
C53 C52 C51 120.9(11)
C48 C53 C52 119.6(9)
N2 N1 C27 118.6(9)
N1 N2 N3 173.4(12)
C1 O1 C6 104.9(6)
C8 O2 C2 119.0(6)
C3 O3 C15 114.9(6)
C22 O4 C4 115.6(5)
C1 O5 C5 98.8(7)
C22 O23 C24 112.8(5)
C26 O24 C47 114.3(6)
C29 O28 C28 117.1(6)
C25 O36 C36 115.0(5)

loop_
_geom_bond_atom_site_label_1
_geom_bond_atom_site_label_2
_geom_bond_distance
C1 O1 1.393(11)
C1 O5 1.413(9)
C1 C2 1.531(11)
C2 O2 1.444(8)
C2 C3 1.505(9)
C3 O3 1.428(8)
C3 C4 1.510(9)
C4 O4 1.415(7)
C4 C5 1.523(11)
C5 O5 1.436(9)
C5 C6 1.493(10)
C6 O1 1.429(8)
C8 O8 1.216(10)
C8 O2 1.312(9)
C8 C9 1.454(11)
C9 C10 1.373(10)
C9 C14 1.388(10)
C10 C11 1.352(10)
C11 C12 1.356(11)
C12 C13 1.351(13)
C13 C14 1.362(13)
C15 O3 1.435(8)
C15 C16 1.476(11)
C16 C21 1.344(12)
C16 C17 1.350(13)
C17 C18 1.410(17)
C18 C19 1.360(18)
C19 C20 1.31(2)
C20 C21 1.341(15)
C22 O23 1.401(7)
C22 O4 1.400(7)
C22 C27 1.501(8)
C24 O23 1.430(6)
C24 C28 1.489(9)
C24 C25 1.519(8)
C25 O36 1.420(6)
C25 C26 1.511(9)
C26 O24 1.415(7)
C26 C27 1.520(8)
C27 N1 1.494(10)
C28 O28 1.450(7)
C29 O29 1.186(9)
C29 O28 1.327(8)
C29 C30 1.490(11)
C30 C31 1.345(12)
C30 C35 1.358(11)
C31 C32 1.390(14)
C32 C33 1.330(18)
C33 C34 1.331(19)
C34 C35 1.376(15)
C36 O36 1.431(7)
C36 C37 1.494(8)
C37 C46 1.355(8)
C37 C38 1.396(9)
C38 C39 1.361(10)
C39 C40 1.403(11)
C40 C45 1.388(10)
C40 C41 1.437(11)
C41 C42 1.367(15)
C42 C43 1.404(15)
C43 C44 1.378(12)
C44 C45 1.423(10)
C45 C46 1.422(9)
C47 O24 1.411(8)
C47 C48 1.501(10)
C48 C49 1.352(9)
C48 C53 1.352(11)
C49 C50 1.369(11)
C50 C51 1.365(15)
C51 C52 1.348(14)
C52 C53 1.382(12)
N1 N2 1.126(9)
N2 N3 1.179(10)

loop_
_cod_related_entry_id
_cod_related_entry_database
_cod_related_entry_code
1 ChemSpider 29326080
